data_7112944
loop_
_publ_author_name
'Zhang, Zhi-Hui'
'Chen, Sheng-Chun'
'Mi, Jin-Ling'
'He, Ming-Yang'
'Chen, Qun'
'Du, Miao'

_publ_section_title
;
 Unique Zn(II) coordination entanglement networks with a flexible
 fluorinated bis-pyridinecarboxamide tecton and benzenedicarboxylates.
;
_journal_issue 44
_journal_name_full 'Chemical communications (Cambridge, England)'
_journal_page_first 8427
_journal_page_last 8429
_journal_paper_doi 10.1039/c0cc03173a
_journal_volume 46
_journal_year 2010
_chemical_formula_sum 'C28 H19 F5 N4 O7 Zn'
_chemical_formula_weight 683.84
_chemical_name_systematic
;
?
;
_space_group_IT_number 14
_symmetry_cell_setting monoclinic
_symmetry_space_group_name_Hall '-P 2ybc'
_symmetry_space_group_name_H-M 'P 1 21/c 1'
_atom_sites_solution_hydrogens geom
_atom_sites_solution_primary direct
_atom_sites_solution_secondary difmap
_audit_creation_method SHELXL-97
_cell_angle_alpha 90.00
_cell_angle_beta 112.683(3)
_cell_angle_gamma 90.00
_cell_formula_units_Z 4
_cell_length_a 16.511(4)
_cell_length_b 11.031(3)
_cell_length_c 16.949(4)
_cell_measurement_reflns_used 9926
_cell_measurement_temperature 295(2)
_cell_measurement_theta_max 27.54
_cell_measurement_theta_min 2.26
_cell_volume 2848.2(12)
_computing_cell_refinement 'APEX2 and SAINT (Bruker, 2001)'
_computing_data_collection 'APEX2 (Bruker, 2003)'
_computing_data_reduction SAINT
_computing_molecular_graphics 'SHELXTL and DIAMOND (Brandenburg, 2005)'
_computing_publication_material SHELXTL
_computing_structure_refinement SHELXTL
_computing_structure_solution 'SHELXTL(Scheldrick, 2008)'
_diffrn_ambient_temperature 295(2)
_diffrn_measured_fraction_theta_full 0.999
_diffrn_measured_fraction_theta_max 0.999
_diffrn_measurement_device_type 'CCD area detector'
_diffrn_measurement_method 'phi and omega scans'
_diffrn_radiation_monochromator graphite
_diffrn_radiation_source 'fine-focus sealed tube'
_diffrn_radiation_type MoK\a
_diffrn_radiation_wavelength 0.71073
_diffrn_reflns_av_R_equivalents 0.0227
_diffrn_reflns_av_sigmaI/netI 0.0200
_diffrn_reflns_limit_h_max 19
_diffrn_reflns_limit_h_min -19
_diffrn_reflns_limit_k_max 13
_diffrn_reflns_limit_k_min -13
_diffrn_reflns_limit_l_max 20
_diffrn_reflns_limit_l_min -20
_diffrn_reflns_number 20033
_diffrn_reflns_theta_full 25.00
_diffrn_reflns_theta_max 25.00
_diffrn_reflns_theta_min 2.26
_exptl_absorpt_coefficient_mu 0.949
_exptl_absorpt_correction_T_max 0.8184
_exptl_absorpt_correction_T_min 0.7770
_exptl_absorpt_correction_type multi-scan
_exptl_absorpt_process_details 'SADABS (Sheldrick, 2003)'
_exptl_crystal_colour colorless
_exptl_crystal_density_diffrn 1.595
_exptl_crystal_density_method 'not measured'
_exptl_crystal_description block
_exptl_crystal_F_000 1384
_exptl_crystal_size_max 0.28
_exptl_crystal_size_mid 0.26
_exptl_crystal_size_min 0.22
_refine_diff_density_max 0.300
_refine_diff_density_min -0.252
_refine_diff_density_rms 0.044
_refine_ls_extinction_method none
_refine_ls_goodness_of_fit_ref 1.033
_refine_ls_hydrogen_treatment constr
_refine_ls_matrix_type full
_refine_ls_number_parameters 406
_refine_ls_number_reflns 5005
_refine_ls_number_restraints 0
_refine_ls_restrained_S_all 1.033
_refine_ls_R_factor_all 0.0318
_refine_ls_R_factor_gt 0.0266
_refine_ls_shift/su_max 0.002
_refine_ls_shift/su_mean 0.000
_refine_ls_structure_factor_coef Fsqd
_refine_ls_weighting_details 'calc w=1/[\s^2^(Fo^2^)+(0.0374P)^2^+1.2113P] where P=(Fo^2^+2Fc^2^)/3'
_refine_ls_weighting_scheme calc
_refine_ls_wR_factor_gt 0.0698
_refine_ls_wR_factor_ref 0.0737
_reflns_number_gt 4421
_reflns_number_total 5005
_reflns_threshold_expression >2sigma(I)
_cod_data_source_file c0cc03173a.txt
_cod_data_source_block 3
_cod_depositor_comments
;
The following automatic conversions were performed:

'_symmetry_cell_setting' value 'Monoclinic' changed to 'monoclinic'
according to
/usr/data/users/saulius/automatic-downloads/retrospective/RSC/lib/dictionaries/cif_core.dic
dictionary named 'cif_core.dic' version 2.4.2 from 2011-04-26.

Automatic conversion script
Id: cif_fix_values 2281 2013-09-26 08:29:07Z andrius 
;
_cod_original_cell_volume 2848.4(12)
_cod_original_sg_symbol_H-M P2(1)/c
_cod_database_code 7112944

loop_
_symmetry_equiv_pos_as_xyz
'x, y, z'
'-x, y+1/2, -z+1/2'
'-x, -y, -z'
'x, -y-1/2, z-1/2'

loop_
_atom_site_label
_atom_site_type_symbol
_atom_site_fract_x
_atom_site_fract_y
_atom_site_fract_z
_atom_site_U_iso_or_equiv
_atom_site_adp_type
_atom_site_occupancy
_atom_site_symmetry_multiplicity
_atom_site_calc_flag
_atom_site_refinement_flags
Zn1 Zn 0.672471(14) 0.420511(18) 0.776518(13) 0.03516(8) Uani 1 1 d .
C1 C 0.74961(15) 0.59513(18) 0.69140(13) 0.0464(5) Uani 1 1 d .
H1 H 0.7239 0.5442 0.6446 0.056 Uiso 1 1 calc R
C2 C 0.79301(15) 0.69748(19) 0.68189(13) 0.0497(5) Uani 1 1 d .
H2 H 0.7951 0.7159 0.6292 0.060 Uiso 1 1 calc R
C3 C 0.83340(13) 0.77241(17) 0.75155(13) 0.0440(4) Uani 1 1 d .
C4 C 0.82618(15) 0.74321(19) 0.82759(14) 0.0521(5) Uani 1 1 d .
H4 H 0.8516 0.7924 0.8754 0.062 Uiso 1 1 calc R
C5 C 0.78086(14) 0.64024(19) 0.83206(13) 0.0487(5) Uani 1 1 d .
H5 H 0.7764 0.6214 0.8837 0.058 Uiso 1 1 calc R
C6 C 0.88563(15) 0.88430(18) 0.74951(14) 0.0490(5) Uani 1 1 d .
C7 C 0.97806(13) 0.98043(18) 0.68651(14) 0.0483(5) Uani 1 1 d .
H7A H 1.0246 0.9432 0.6733 0.058 Uiso 1 1 calc R
H7B H 1.0045 1.0157 0.7432 0.058 Uiso 1 1 calc R
C8 C 0.93689(12) 1.08051(16) 0.62270(13) 0.0416(4) Uani 1 1 d .
C9 C 0.91689(13) 1.06325(17) 0.53659(13) 0.0432(4) Uani 1 1 d .
C10 C 0.89035(13) 1.15674(18) 0.47877(12) 0.0425(4) Uani 1 1 d .
C11 C 0.88244(12) 1.27395(17) 0.50344(12) 0.0397(4) Uani 1 1 d .
C12 C 0.89741(13) 1.28980(17) 0.58885(13) 0.0445(5) Uani 1 1 d .
C13 C 0.92287(13) 1.19615(18) 0.64656(12) 0.0449(5) Uani 1 1 d .
C14 C 0.85850(13) 1.37777(18) 0.44042(13) 0.0451(5) Uani 1 1 d .
H14A H 0.8919 1.4491 0.4679 0.054 Uiso 1 1 calc R
H14B H 0.8742 1.3569 0.3925 0.054 Uiso 1 1 calc R
C15 C 0.73318(13) 1.50219(17) 0.43391(12) 0.0426(4) Uani 1 1 d .
C16 C 0.63532(13) 1.51574(17) 0.39157(11) 0.0397(4) Uani 1 1 d .
C17 C 0.57798(14) 1.41789(17) 0.36790(13) 0.0445(5) Uani 1 1 d .
H17 H 0.5988 1.3391 0.3813 0.053 Uiso 1 1 calc R
C18 C 0.48965(14) 1.43982(17) 0.32418(13) 0.0446(5) Uani 1 1 d .
H18 H 0.4514 1.3741 0.3084 0.054 Uiso 1 1 calc R
C19 C 0.51220(13) 1.64555(17) 0.32835(13) 0.0457(5) Uani 1 1 d .
H19 H 0.4897 1.7236 0.3153 0.055 Uiso 1 1 calc R
C20 C 0.60092(14) 1.63142(18) 0.37225(14) 0.0473(5) Uani 1 1 d .
H20 H 0.6375 1.6988 0.3888 0.057 Uiso 1 1 calc R
C21 C 0.64376(13) 0.49627(16) 0.91655(12) 0.0397(4) Uani 1 1 d .
C22 C 0.64140(13) 0.48844(16) 1.00444(12) 0.0393(4) Uani 1 1 d .
C23 C 0.66912(13) 0.38466(17) 1.05373(12) 0.0389(4) Uani 1 1 d .
H23 H 0.6916 0.3199 1.0334 0.047 Uiso 1 1 calc R
C24 C 0.66355(13) 0.37684(17) 1.13336(12) 0.0413(4) Uani 1 1 d .
C25 C 0.63116(17) 0.47351(19) 1.16386(13) 0.0546(6) Uani 1 1 d .
H25 H 0.6276 0.4699 1.2173 0.066 Uiso 1 1 calc R
C26 C 0.6043(2) 0.57513(19) 1.11382(15) 0.0630(7) Uani 1 1 d .
C27 C 0.60805(17) 0.58537(18) 1.03473(14) 0.0546(6) Uani 1 1 d .
H27 H 0.5888 0.6553 1.0022 0.065 Uiso 1 1 calc R
C28 C 0.68582(14) 0.25904(18) 1.18117(13) 0.0458(5) Uani 1 1 d .
F1 F 0.92510(9) 0.95075(11) 0.50908(8) 0.0604(3) Uani 1 1 d .
F2 F 0.87368(9) 1.13307(12) 0.39587(8) 0.0591(3) Uani 1 1 d .
F3 F 0.93657(10) 1.21913(12) 0.72883(8) 0.0672(4) Uani 1 1 d .
F4 F 0.88773(10) 1.40139(11) 0.61713(8) 0.0642(4) Uani 1 1 d .
F5 F 0.57146(16) 0.66977(14) 1.14381(11) 0.1121(8) Uani 1 1 d .
N1 N 0.74307(10) 0.56629(13) 0.76537(10) 0.0392(4) Uani 1 1 d .
N2 N 0.91645(11) 0.88695(15) 0.68754(11) 0.0466(4) Uani 1 1 d .
H2A H 0.9133 0.8234 0.6571 0.070 Uiso 1 1 d R
N3 N 0.76546(11) 1.40554(14) 0.40907(10) 0.0441(4) Uani 1 1 d .
H3A H 0.7336 1.3571 0.3696 0.066 Uiso 1 1 d R
N4 N 0.45643(10) 1.55158(14) 0.30336(10) 0.0394(4) Uani 1 1 d .
O1 O 0.89971(14) 0.96356(16) 0.80340(13) 0.0805(6) Uani 1 1 d .
O2 O 0.77727(10) 1.57901(13) 0.48460(11) 0.0596(4) Uani 1 1 d .
O3 O 0.68078(10) 0.40714(12) 0.89470(8) 0.0459(3) Uani 1 1 d .
O4 O 0.61189(11) 0.58472(12) 0.87111(9) 0.0546(4) Uani 1 1 d .
O5 O 0.69958(15) 0.16836(14) 1.14658(12) 0.0780(6) Uani 1 1 d .
O6 O 0.68310(9) 0.25537(12) 1.25580(8) 0.0460(3) Uani 1 1 d .
O7 O 0.05604(12) 0.17058(16) 0.90995(11) 0.0714(5) Uani 1 1 d .
H7AA H 0.1057 0.1492 0.9412 0.107 Uiso 1 1 d R
H7AB H 0.0184 0.1210 0.8834 0.107 Uiso 1 1 d R

loop_
_atom_site_aniso_label
_atom_site_aniso_U_11
_atom_site_aniso_U_22
_atom_site_aniso_U_33
_atom_site_aniso_U_23
_atom_site_aniso_U_13
_atom_site_aniso_U_12
Zn1 0.04515(14) 0.03033(12) 0.03264(13) 0.00125(8) 0.01791(10) -0.00171(8)
C1 0.0629(13) 0.0410(11) 0.0397(11) -0.0048(8) 0.0245(10) -0.0119(9)
C2 0.0695(14) 0.0434(11) 0.0439(11) -0.0008(9) 0.0305(11) -0.0109(10)
C3 0.0526(11) 0.0332(10) 0.0526(12) -0.0018(9) 0.0274(10) -0.0025(8)
C4 0.0677(14) 0.0472(12) 0.0473(12) -0.0125(9) 0.0288(11) -0.0159(10)
C5 0.0598(13) 0.0509(12) 0.0402(11) -0.0030(9) 0.0246(10) -0.0111(10)
C6 0.0619(13) 0.0324(10) 0.0604(13) -0.0048(9) 0.0321(11) -0.0055(9)
C7 0.0478(11) 0.0406(11) 0.0527(12) 0.0108(9) 0.0150(10) -0.0062(9)
C8 0.0384(10) 0.0360(10) 0.0459(11) 0.0047(8) 0.0115(8) -0.0069(8)
C9 0.0454(11) 0.0315(10) 0.0516(12) -0.0025(8) 0.0174(9) -0.0028(8)
C10 0.0424(10) 0.0459(11) 0.0378(10) -0.0004(8) 0.0138(8) -0.0002(8)
C11 0.0346(9) 0.0371(10) 0.0433(11) 0.0039(8) 0.0103(8) -0.0017(8)
C12 0.0492(11) 0.0318(10) 0.0462(11) -0.0023(8) 0.0116(9) -0.0039(8)
C13 0.0494(11) 0.0426(11) 0.0362(10) -0.0020(8) 0.0092(9) -0.0093(9)
C14 0.0446(11) 0.0411(10) 0.0482(11) 0.0074(9) 0.0164(9) 0.0023(9)
C15 0.0472(11) 0.0365(10) 0.0376(10) 0.0013(8) 0.0092(9) 0.0007(8)
C16 0.0471(11) 0.0347(10) 0.0339(9) -0.0021(8) 0.0118(8) 0.0000(8)
C17 0.0511(11) 0.0301(10) 0.0490(11) 0.0077(8) 0.0158(9) 0.0027(8)
C18 0.0503(11) 0.0318(10) 0.0495(12) 0.0035(8) 0.0167(9) -0.0050(8)
C19 0.0496(11) 0.0288(10) 0.0548(12) 0.0002(8) 0.0157(10) 0.0008(8)
C20 0.0495(12) 0.0302(10) 0.0561(12) -0.0049(9) 0.0136(10) -0.0047(8)
C21 0.0537(11) 0.0332(10) 0.0370(10) -0.0001(8) 0.0229(9) -0.0041(8)
C22 0.0545(11) 0.0320(9) 0.0373(10) 0.0006(8) 0.0244(9) -0.0019(8)
C23 0.0508(11) 0.0324(9) 0.0380(10) -0.0009(8) 0.0222(9) 0.0018(8)
C24 0.0551(12) 0.0350(10) 0.0374(10) 0.0025(8) 0.0219(9) -0.0010(8)
C25 0.0934(17) 0.0427(11) 0.0400(11) 0.0019(9) 0.0391(12) 0.0055(11)
C26 0.114(2) 0.0366(12) 0.0571(14) 0.0005(10) 0.0540(15) 0.0176(12)
C27 0.0933(17) 0.0321(10) 0.0475(12) 0.0058(9) 0.0373(12) 0.0104(10)
C28 0.0584(12) 0.0389(11) 0.0424(11) 0.0063(9) 0.0221(10) 0.0013(9)
F1 0.0794(9) 0.0368(6) 0.0633(8) -0.0038(6) 0.0257(7) 0.0037(6)
F2 0.0764(9) 0.0581(8) 0.0429(7) -0.0013(6) 0.0233(6) 0.0072(7)
F3 0.1022(11) 0.0512(7) 0.0382(7) -0.0030(5) 0.0161(7) -0.0063(7)
F4 0.0952(10) 0.0361(6) 0.0546(8) -0.0055(5) 0.0215(7) 0.0026(6)
F5 0.232(2) 0.0564(9) 0.0885(11) 0.0125(8) 0.1069(14) 0.0578(12)
N1 0.0465(9) 0.0359(8) 0.0378(8) 0.0003(7) 0.0193(7) -0.0038(7)
N2 0.0583(10) 0.0325(8) 0.0537(10) 0.0010(7) 0.0268(9) -0.0068(7)
N3 0.0434(9) 0.0390(9) 0.0409(9) -0.0020(7) 0.0065(7) 0.0018(7)
N4 0.0440(9) 0.0328(8) 0.0397(9) 0.0022(7) 0.0145(7) -0.0010(7)
O1 0.1214(16) 0.0496(10) 0.0982(14) -0.0312(10) 0.0729(13) -0.0328(10)
O2 0.0520(9) 0.0471(9) 0.0624(10) -0.0169(7) 0.0031(7) -0.0022(7)
O3 0.0639(9) 0.0446(8) 0.0363(7) 0.0022(6) 0.0271(7) 0.0093(6)
O4 0.0892(11) 0.0382(8) 0.0440(8) 0.0099(6) 0.0341(8) 0.0085(7)
O5 0.1374(17) 0.0420(9) 0.0706(11) 0.0159(8) 0.0579(12) 0.0283(10)
O6 0.0602(9) 0.0411(7) 0.0350(7) 0.0061(6) 0.0163(6) -0.0085(6)
O7 0.0683(11) 0.0675(11) 0.0738(11) 0.0189(9) 0.0223(9) 0.0182(9)

loop_
_atom_type_symbol
_atom_type_description
_atom_type_scat_dispersion_real
_atom_type_scat_dispersion_imag
_atom_type_scat_source
C C 0.0033 0.0016 'International Tables Vol C Tables 4.2.6.8 and 6.1.1.4'
H H 0.0000 0.0000 'International Tables Vol C Tables 4.2.6.8 and 6.1.1.4'
N N 0.0061 0.0033 'International Tables Vol C Tables 4.2.6.8 and 6.1.1.4'
O O 0.0106 0.0060 'International Tables Vol C Tables 4.2.6.8 and 6.1.1.4'
F F 0.0171 0.0103 'International Tables Vol C Tables 4.2.6.8 and 6.1.1.4'
Zn Zn 0.2839 1.4301 'International Tables Vol C Tables 4.2.6.8 and 6.1.1.4'

loop_
_geom_angle_atom_site_label_1
_geom_angle_atom_site_label_2
_geom_angle_atom_site_label_3
_geom_angle
_geom_angle_site_symmetry_1
_geom_angle_site_symmetry_3
O3 Zn1 O6 97.51(6) . 4_565
O3 Zn1 N1 109.70(6) . .
O6 Zn1 N1 131.32(6) 4_565 .
O3 Zn1 N4 109.31(6) . 3_676
O6 Zn1 N4 99.72(6) 4_565 3_676
N1 Zn1 N4 107.73(6) . 3_676
N1 C1 C2 122.52(19) . .
N1 C1 H1 118.7 . .
C2 C1 H1 118.7 . .
C1 C2 C3 119.36(19) . .
C1 C2 H2 120.3 . .
C3 C2 H2 120.3 . .
C4 C3 C2 118.13(18) . .
C4 C3 C6 117.88(18) . .
C2 C3 C6 123.99(18) . .
C3 C4 C5 119.27(19) . .
C3 C4 H4 120.4 . .
C5 C4 H4 120.4 . .
N1 C5 C4 122.84(18) . .
N1 C5 H5 118.6 . .
C4 C5 H5 118.6 . .
O1 C6 N2 123.6(2) . .
O1 C6 C3 120.86(19) . .
N2 C6 C3 115.47(17) . .
N2 C7 C8 113.78(17) . .
N2 C7 H7A 108.8 . .
C8 C7 H7A 108.8 . .
N2 C7 H7B 108.8 . .
C8 C7 H7B 108.8 . .
H7A C7 H7B 107.7 . .
C9 C8 C13 115.94(17) . .
C9 C8 C7 120.96(18) . .
C13 C8 C7 122.94(19) . .
F1 C9 C10 119.38(18) . .
F1 C9 C8 118.49(17) . .
C10 C9 C8 122.12(18) . .
F2 C10 C9 118.61(18) . .
F2 C10 C11 119.45(17) . .
C9 C10 C11 121.92(18) . .
C10 C11 C12 115.85(17) . .
C10 C11 C14 121.69(18) . .
C12 C11 C14 122.46(18) . .
F4 C12 C13 118.56(18) . .
F4 C12 C11 119.23(17) . .
C13 C12 C11 122.20(18) . .
F3 C13 C12 118.60(18) . .
F3 C13 C8 119.69(18) . .
C12 C13 C8 121.68(19) . .
N3 C14 C11 111.72(16) . .
N3 C14 H14A 109.3 . .
C11 C14 H14A 109.3 . .
N3 C14 H14B 109.3 . .
C11 C14 H14B 109.3 . .
H14A C14 H14B 107.9 . .
O2 C15 N3 124.98(19) . .
O2 C15 C16 120.32(18) . .
N3 C15 C16 114.65(16) . .
C20 C16 C17 118.46(18) . .
C20 C16 C15 118.21(17) . .
C17 C16 C15 123.28(17) . .
C18 C17 C16 118.73(17) . .
C18 C17 H17 120.6 . .
C16 C17 H17 120.6 . .
N4 C18 C17 122.92(18) . .
N4 C18 H18 118.5 . .
C17 C18 H18 118.5 . .
N4 C19 C20 122.85(18) . .
N4 C19 H19 118.6 . .
C20 C19 H19 118.6 . .
C19 C20 C16 119.21(18) . .
C19 C20 H20 120.4 . .
C16 C20 H20 120.4 . .
O4 C21 O3 124.27(17) . .
O4 C21 C22 119.79(17) . .
O3 C21 C22 115.93(16) . .
C23 C22 C27 119.91(17) . .
C23 C22 C21 120.95(16) . .
C27 C22 C21 119.10(17) . .
C22 C23 C24 120.40(17) . .
C22 C23 H23 119.8 . .
C24 C23 H23 119.8 . .
C25 C24 C23 119.73(18) . .
C25 C24 C28 121.11(17) . .
C23 C24 C28 118.94(17) . .
C26 C25 C24 118.66(18) . .
C26 C25 H25 120.7 . .
C24 C25 H25 120.7 . .
F5 C26 C27 118.47(19) . .
F5 C26 C25 118.44(19) . .
C27 C26 C25 123.09(19) . .
C26 C27 C22 118.19(19) . .
C26 C27 H27 120.9 . .
C22 C27 H27 120.9 . .
O5 C28 O6 121.98(18) . .
O5 C28 C24 120.08(18) . .
O6 C28 C24 117.73(18) . .
C5 N1 C1 117.85(17) . .
C5 N1 Zn1 120.01(13) . .
C1 N1 Zn1 122.05(13) . .
C6 N2 C7 120.45(18) . .
C6 N2 H2A 120.1 . .
C7 N2 H2A 116.9 . .
C15 N3 C14 123.35(17) . .
C15 N3 H3A 123.0 . .
C14 N3 H3A 113.4 . .
C18 N4 C19 117.79(17) . .
C18 N4 Zn1 121.68(13) . 3_676
C19 N4 Zn1 120.11(13) . 3_676
C21 O3 Zn1 112.54(12) . .
C28 O6 Zn1 104.09(12) . 4_566
H7AA O7 H7AB 121.3 . .

loop_
_geom_bond_atom_site_label_1
_geom_bond_atom_site_label_2
_geom_bond_distance
_geom_bond_site_symmetry_2
Zn1 O3 1.9598(14) .
Zn1 O6 1.9916(14) 4_565
Zn1 N1 2.0373(16) .
Zn1 N4 2.0579(16) 3_676
C1 N1 1.338(3) .
C1 C2 1.380(3) .
C1 H1 0.9300 .
C2 C3 1.384(3) .
C2 H2 0.9300 .
C3 C4 1.378(3) .
C3 C6 1.514(3) .
C4 C5 1.378(3) .
C4 H4 0.9300 .
C5 N1 1.337(3) .
C5 H5 0.9300 .
C6 O1 1.220(3) .
C6 N2 1.333(3) .
C7 N2 1.453(2) .
C7 C8 1.511(3) .
C7 H7A 0.9700 .
C7 H7B 0.9700 .
C8 C9 1.380(3) .
C8 C13 1.384(3) .
C9 F1 1.351(2) .
C9 C10 1.373(3) .
C10 F2 1.349(2) .
C10 C11 1.381(3) .
C11 C12 1.383(3) .
C11 C14 1.511(3) .
C12 F4 1.353(2) .
C12 C13 1.373(3) .
C13 F3 1.348(2) .
C14 N3 1.451(3) .
C14 H14A 0.9700 .
C14 H14B 0.9700 .
C15 O2 1.226(2) .
C15 N3 1.331(3) .
C15 C16 1.501(3) .
C16 C20 1.384(3) .
C16 C17 1.389(3) .
C17 C18 1.379(3) .
C17 H17 0.9300 .
C18 N4 1.340(2) .
C18 H18 0.9300 .
C19 N4 1.342(2) .
C19 C20 1.372(3) .
C19 H19 0.9300 .
C20 H20 0.9300 .
C21 O4 1.229(2) .
C21 O3 1.285(2) .
C21 C22 1.508(2) .
C22 C23 1.387(3) .
C22 C27 1.389(3) .
C23 C24 1.390(3) .
C23 H23 0.9300 .
C24 C25 1.380(3) .
C24 C28 1.500(3) .
C25 C26 1.372(3) .
C25 H25 0.9300 .
C26 F5 1.362(2) .
C26 C27 1.371(3) .
C27 H27 0.9300 .
C28 O5 1.224(3) .
C28 O6 1.284(2) .
N2 H2A 0.8599 .
N3 H3A 0.8599 .
N4 Zn1 2.0579(16) 3_676
O6 Zn1 1.9916(14) 4_566
O7 H7AA 0.8201 .
O7 H7AB 0.8201 .

loop_
_geom_torsion_atom_site_label_1
_geom_torsion_atom_site_label_2
_geom_torsion_atom_site_label_3
_geom_torsion_atom_site_label_4
_geom_torsion
_geom_torsion_site_symmetry_1
_geom_torsion_site_symmetry_4
N1 C1 C2 C3 1.6(3) . .
C1 C2 C3 C4 -1.9(3) . .
C1 C2 C3 C6 177.6(2) . .
C2 C3 C4 C5 1.2(3) . .
C6 C3 C4 C5 -178.4(2) . .
C3 C4 C5 N1 0.0(3) . .
C4 C3 C6 O1 -20.1(3) . .
C2 C3 C6 O1 160.3(2) . .
C4 C3 C6 N2 157.8(2) . .
C2 C3 C6 N2 -21.8(3) . .
N2 C7 C8 C9 -77.1(3) . .
N2 C7 C8 C13 107.8(2) . .
C13 C8 C9 F1 -176.74(18) . .
C7 C8 C9 F1 7.8(3) . .
C13 C8 C9 C10 4.2(3) . .
C7 C8 C9 C10 -171.25(18) . .
F1 C9 C10 F2 -0.3(3) . .
C8 C9 C10 F2 178.68(18) . .
F1 C9 C10 C11 -178.73(18) . .
C8 C9 C10 C11 0.3(3) . .
F2 C10 C11 C12 177.63(17) . .
C9 C10 C11 C12 -4.0(3) . .
F2 C10 C11 C14 -2.1(3) . .
C9 C10 C11 C14 176.26(18) . .
C10 C11 C12 F4 -177.62(18) . .
C14 C11 C12 F4 2.1(3) . .
C10 C11 C12 C13 3.2(3) . .
C14 C11 C12 C13 -177.09(19) . .
F4 C12 C13 F3 0.4(3) . .
C11 C12 C13 F3 179.68(18) . .
F4 C12 C13 C8 -177.82(18) . .
C11 C12 C13 C8 1.4(3) . .
C9 C8 C13 F3 176.69(18) . .
C7 C8 C13 F3 -7.9(3) . .
C9 C8 C13 C12 -5.1(3) . .
C7 C8 C13 C12 170.34(19) . .
C10 C11 C14 N3 97.5(2) . .
C12 C11 C14 N3 -82.3(2) . .
O2 C15 C16 C20 33.9(3) . .
N3 C15 C16 C20 -143.61(19) . .
O2 C15 C16 C17 -148.7(2) . .
N3 C15 C16 C17 33.8(3) . .
C20 C16 C17 C18 1.7(3) . .
C15 C16 C17 C18 -175.67(19) . .
C16 C17 C18 N4 0.0(3) . .
N4 C19 C20 C16 0.4(3) . .
C17 C16 C20 C19 -1.9(3) . .
C15 C16 C20 C19 175.59(19) . .
O4 C21 C22 C23 173.70(19) . .
O3 C21 C22 C23 -6.8(3) . .
O4 C21 C22 C27 -4.1(3) . .
O3 C21 C22 C27 175.5(2) . .
C27 C22 C23 C24 0.2(3) . .
C21 C22 C23 C24 -177.58(18) . .
C22 C23 C24 C25 -0.7(3) . .
C22 C23 C24 C28 174.09(19) . .
C23 C24 C25 C26 0.7(4) . .
C28 C24 C25 C26 -174.0(2) . .
C24 C25 C26 F5 179.3(2) . .
C24 C25 C26 C27 0.0(4) . .
F5 C26 C27 C22 -179.9(2) . .
C25 C26 C27 C22 -0.5(4) . .
C23 C22 C27 C26 0.5(4) . .
C21 C22 C27 C26 178.3(2) . .
C25 C24 C28 O5 167.2(2) . .
C23 C24 C28 O5 -7.6(3) . .
C25 C24 C28 O6 -7.6(3) . .
C23 C24 C28 O6 177.64(18) . .
C4 C5 N1 C1 -0.5(3) . .
C4 C5 N1 Zn1 -177.08(17) . .
C2 C1 N1 C5 -0.4(3) . .
C2 C1 N1 Zn1 176.19(17) . .
O3 Zn1 N1 C5 -4.58(17) . .
O6 Zn1 N1 C5 -124.56(15) 4_565 .
N4 Zn1 N1 C5 114.31(16) 3_676 .
O3 Zn1 N1 C1 178.93(15) . .
O6 Zn1 N1 C1 58.96(18) 4_565 .
N4 Zn1 N1 C1 -62.17(17) 3_676 .
O1 C6 N2 C7 7.0(4) . .
C3 C6 N2 C7 -170.90(18) . .
C8 C7 N2 C6 -102.7(2) . .
O2 C15 N3 C14 0.9(3) . .
C16 C15 N3 C14 178.24(17) . .
C11 C14 N3 C15 105.5(2) . .
C17 C18 N4 C19 -1.6(3) . .
C17 C18 N4 Zn1 171.04(16) . 3_676
C20 C19 N4 C18 1.4(3) . .
C20 C19 N4 Zn1 -171.37(16) . 3_676
O4 C21 O3 Zn1 -4.8(3) . .
C22 C21 O3 Zn1 175.71(13) . .
O6 Zn1 O3 C21 -155.02(13) 4_565 .
N1 Zn1 O3 C21 66.00(14) . .
N4 Zn1 O3 C21 -51.92(14) 3_676 .
O5 C28 O6 Zn1 -14.8(3) . 4_566
C24 C28 O6 Zn1 159.84(15) . 4_566
